data_2216242
loop_
_publ_author_name
'G. Chakkaravarthi'
'A. Anthonysamy'
'S. Balasubramanian'
'V. Manivannan'

_publ_section_title
;
 3-Acetyl-4-hydroxyphenyl acrylate
;
_journal_coeditor_code BG2126
_journal_issue 12
_journal_name_full 'Acta Crystallographica Section E'
_journal_page_first o4725
_journal_page_last o4725
_journal_paper_doi 10.1107/S1600536807057492
_journal_volume 63
_journal_year 2007
_chemical_formula_iupac 'C11 H10 O4'
_chemical_formula_moiety 'C11 H10 O4'
_chemical_formula_sum 'C11 H10 O4'
_chemical_formula_weight 206.19
_chemical_name_systematic
;
3-Acetyl-4-hydroxyphenyl acrylate
;
_space_group_IT_number 14
_symmetry_cell_setting monoclinic
_symmetry_space_group_name_Hall '-P 2yn'
_symmetry_space_group_name_H-M 'P 1 21/n 1'
_atom_sites_solution_hydrogens geom
_atom_sites_solution_primary direct
_atom_sites_solution_secondary difmap
_audit_creation_method SHELXL-97
_cell_angle_alpha 90.00
_cell_angle_beta 104.527(3)
_cell_angle_gamma 90.00
_cell_formula_units_Z 4
_cell_length_a 12.3214(16)
_cell_length_b 6.1103(8)
_cell_length_c 14.1971(19)
_cell_measurement_reflns_used 2985
_cell_measurement_temperature 295(2)
_cell_measurement_theta_max 24.64
_cell_measurement_theta_min 2.52
_cell_volume 1034.7(2)
_computing_cell_refinement APEX2
_computing_data_collection 'APEX2 (Bruker, 2004)'
_computing_data_reduction APEX2
_computing_molecular_graphics 'PLATON (Spek, 2003)'
_computing_publication_material SHELXL97
_computing_structure_refinement 'SHELXL97 (Sheldrick, 1997)'
_computing_structure_solution 'SHELXS97 (Sheldrick, 1997)'
_diffrn_ambient_temperature 295(2)
_diffrn_measured_fraction_theta_full 0.997
_diffrn_measured_fraction_theta_max 0.997
_diffrn_measurement_device_type 'Bruker Kappa APEXII'
_diffrn_measurement_method '\w and \f scan'
_diffrn_radiation_monochromator graphite
_diffrn_radiation_source 'fine-focus sealed tube'
_diffrn_radiation_type MoK\a
_diffrn_radiation_wavelength 0.71073
_diffrn_reflns_av_R_equivalents 0.0220
_diffrn_reflns_av_sigmaI/netI 0.0193
_diffrn_reflns_limit_h_max 16
_diffrn_reflns_limit_h_min -16
_diffrn_reflns_limit_k_max 8
_diffrn_reflns_limit_k_min -8
_diffrn_reflns_limit_l_max 18
_diffrn_reflns_limit_l_min -18
_diffrn_reflns_number 11880
_diffrn_reflns_theta_full 28.28
_diffrn_reflns_theta_max 28.28
_diffrn_reflns_theta_min 1.96
_diffrn_standards_interval_time 0
_diffrn_standards_number 0
_exptl_absorpt_coefficient_mu 0.102
_exptl_absorpt_correction_T_max 0.9800
_exptl_absorpt_correction_T_min 0.9227
_exptl_absorpt_correction_type multi-scan
_exptl_absorpt_process_details '(SADABS; Sheldrick, 1996)'
_exptl_crystal_colour colourless
_exptl_crystal_density_diffrn 1.324
_exptl_crystal_density_method 'not measured'
_exptl_crystal_description needle
_exptl_crystal_F_000 432
_exptl_crystal_size_max 0.30
_exptl_crystal_size_mid 0.20
_exptl_crystal_size_min 0.20
_refine_diff_density_max 0.155
_refine_diff_density_min -0.184
_refine_ls_extinction_method none
_refine_ls_goodness_of_fit_ref 1.036
_refine_ls_hydrogen_treatment constr
_refine_ls_matrix_type full
_refine_ls_number_parameters 138
_refine_ls_number_reflns 2561
_refine_ls_number_restraints 0
_refine_ls_restrained_S_all 1.036
_refine_ls_R_factor_all 0.0791
_refine_ls_R_factor_gt 0.0490
_refine_ls_shift/su_max 0.000
_refine_ls_shift/su_mean 0.000
_refine_ls_structure_factor_coef Fsqd
_refine_ls_weighting_details 'calc w=1/[\s^2^(Fo^2^)+(0.0614P)^2^+0.1779P] where P=(Fo^2^+2Fc^2^)/3'
_refine_ls_weighting_scheme calc
_refine_ls_wR_factor_gt 0.1287
_refine_ls_wR_factor_ref 0.1496
_reflns_number_gt 1581
_reflns_number_total 2561
_reflns_threshold_expression I>2\s(I)
_cod_data_source_file bg2126.cif
_cod_data_source_block I
_cod_original_sg_symbol_H-M 'P 21/n'
_cod_database_code 2216242
_cod_database_fobs_code 2216242

loop_
_symmetry_equiv_pos_as_xyz
'x, y, z'
'-x+1/2, y+1/2, -z+1/2'
'-x, -y, -z'
'x-1/2, -y-1/2, z-1/2'

loop_
_atom_site_type_symbol
_atom_site_label
_atom_site_fract_x
_atom_site_fract_y
_atom_site_fract_z
_atom_site_U_iso_or_equiv
_atom_site_adp_type
_atom_site_calc_flag
_atom_site_refinement_flags
_atom_site_occupancy
C C1 1.17657(16) 0.2923(4) 0.09037(15) 0.0900(6) Uani d . 1
H H1A 1.2553 0.2798 0.0945 0.135 Uiso calc R 1
H H1B 1.1630 0.4231 0.1231 0.135 Uiso calc R 1
H H1C 1.1358 0.2991 0.0233 0.135 Uiso calc R 1
C C2 1.13892(14) 0.0991(3) 0.13712(12) 0.0686(5) Uani d . 1
C C3 1.02051(12) 0.0754(3) 0.13889(10) 0.0573(4) Uani d . 1
C C4 0.94110(14) 0.2365(3) 0.10348(13) 0.0718(5) Uani d . 1
H H4 0.9633 0.3637 0.0775 0.086 Uiso calc R 1
C C5 0.83090(14) 0.2133(3) 0.10566(14) 0.0742(5) Uani d . 1
H H5 0.7790 0.3229 0.0817 0.089 Uiso calc R 1
C C6 0.79906(12) 0.0249(3) 0.14395(11) 0.0595(4) Uani d . 1
C C7 0.87330(13) -0.1366(3) 0.18126(13) 0.0681(4) Uani d . 1
H H7 0.8499 -0.2616 0.2080 0.082 Uiso calc R 1
C C8 0.98466(12) -0.1117(3) 0.17884(12) 0.0647(4) Uani d . 1
C C9 0.62307(12) -0.1612(3) 0.11041(12) 0.0630(4) Uani d . 1
C C10 0.50996(13) -0.1397(3) 0.12550(13) 0.0733(5) Uani d . 1
H H10 0.4923 -0.0143 0.1556 0.088 Uiso calc R 1
C C11 0.43508(15) -0.2867(4) 0.09882(16) 0.0927(6) Uani d . 1
H H11A 0.4512 -0.4133 0.0686 0.111 Uiso calc R 1
H H11B 0.3643 -0.2674 0.1096 0.111 Uiso calc R 1
O O1 1.20776(10) -0.0411(3) 0.17501(11) 0.0960(5) Uani d . 1
O O2 1.05545(10) -0.2747(2) 0.21735(13) 0.1046(5) Uani d . 1
H H2 1.1177 -0.2487 0.2092 0.157 Uiso calc R 1
O O3 0.68743(8) 0.01363(19) 0.14911(9) 0.0732(4) Uani d . 1
O O4 0.65694(10) -0.3061(2) 0.07039(11) 0.0929(5) Uani d . 1

loop_
_atom_site_aniso_label
_atom_site_aniso_U_11
_atom_site_aniso_U_22
_atom_site_aniso_U_33
_atom_site_aniso_U_12
_atom_site_aniso_U_13
_atom_site_aniso_U_23
C1 0.0714(11) 0.1181(16) 0.0850(12) -0.0226(11) 0.0279(10) 0.0082(12)
C2 0.0542(9) 0.0894(12) 0.0628(9) -0.0094(9) 0.0160(7) -0.0063(9)
C3 0.0495(8) 0.0684(9) 0.0530(8) -0.0052(7) 0.0108(6) -0.0020(7)
C4 0.0593(9) 0.0703(10) 0.0822(11) -0.0062(8) 0.0108(8) 0.0139(9)
C5 0.0560(9) 0.0651(10) 0.0944(12) 0.0050(8) 0.0054(8) 0.0053(9)
C6 0.0437(7) 0.0659(9) 0.0679(9) -0.0023(7) 0.0122(6) -0.0101(7)
C7 0.0524(8) 0.0688(10) 0.0826(11) -0.0050(7) 0.0158(8) 0.0106(9)
C8 0.0471(8) 0.0672(10) 0.0767(10) 0.0029(7) 0.0098(7) 0.0058(8)
C9 0.0487(8) 0.0726(10) 0.0679(9) -0.0017(7) 0.0148(7) -0.0072(8)
C10 0.0493(8) 0.0905(12) 0.0814(11) -0.0011(8) 0.0186(8) -0.0157(10)
C11 0.0568(10) 0.1180(16) 0.1077(15) -0.0143(11) 0.0289(10) -0.0223(13)
O1 0.0515(7) 0.1164(11) 0.1217(11) 0.0044(7) 0.0248(7) 0.0148(9)
O2 0.0551(7) 0.0884(9) 0.1665(15) 0.0122(7) 0.0208(8) 0.0429(9)
O3 0.0468(6) 0.0756(8) 0.0988(9) -0.0033(5) 0.0210(5) -0.0220(6)
O4 0.0598(7) 0.0952(9) 0.1297(11) -0.0125(6) 0.0352(7) -0.0440(9)

loop_
_atom_type_symbol
_atom_type_description
_atom_type_scat_dispersion_real
_atom_type_scat_dispersion_imag
_atom_type_scat_source
C C 0.0033 0.0016 'International Tables Vol C Tables 4.2.6.8 and 6.1.1.4'
H H 0.0000 0.0000 'International Tables Vol C Tables 4.2.6.8 and 6.1.1.4'
O O 0.0106 0.0060 'International Tables Vol C Tables 4.2.6.8 and 6.1.1.4'

loop_
_geom_angle_atom_site_label_1
_geom_angle_atom_site_label_2
_geom_angle_atom_site_label_3
_geom_angle
C2 C1 H1A 109.5
C2 C1 H1B 109.5
H1A C1 H1B 109.5
C2 C1 H1C 109.5
H1A C1 H1C 109.5
H1B C1 H1C 109.5
O1 C2 C3 120.09(16)
O1 C2 C1 119.40(16)
C3 C2 C1 120.51(16)
C4 C3 C8 117.45(14)
C4 C3 C2 122.33(15)
C8 C3 C2 120.21(15)
C5 C4 C3 121.95(16)
C5 C4 H4 119.0
C3 C4 H4 119.0
C6 C5 C4 118.57(16)
C6 C5 H5 120.7
C4 C5 H5 120.7
C7 C6 C5 122.15(14)
C7 C6 O3 121.24(15)
C5 C6 O3 116.45(14)
C6 C7 C8 118.89(15)
C6 C7 H7 120.6
C8 C7 H7 120.6
O2 C8 C7 116.90(15)
O2 C8 C3 122.13(14)
C7 C8 C3 120.97(14)
O4 C9 O3 122.76(14)
O4 C9 C10 126.82(15)
O3 C9 C10 110.42(14)
C11 C10 C9 122.42(17)
C11 C10 H10 118.8
C9 C10 H10 118.8
C10 C11 H11A 120.0
C10 C11 H11B 120.0
H11A C11 H11B 120.0
C8 O2 H2 109.5
C9 O3 C6 119.93(12)

loop_
_geom_bond_atom_site_label_1
_geom_bond_atom_site_label_2
_geom_bond_distance
C1 C2 1.485(3)
C1 H1A 0.9600
C1 H1B 0.9600
C1 H1C 0.9600
C2 O1 1.230(2)
C2 C3 1.473(2)
C3 C4 1.390(2)
C3 C8 1.396(2)
C4 C5 1.373(2)
C4 H4 0.9300
C5 C6 1.371(2)
C5 H5 0.9300
C6 C7 1.359(2)
C6 O3 1.3973(17)
C7 C8 1.389(2)
C7 H7 0.9300
C8 O2 1.3461(19)
C9 O4 1.1831(19)
C9 O3 1.3616(19)
C9 C10 1.468(2)
C10 C11 1.275(2)
C10 H10 0.9300
C11 H11A 0.9300
C11 H11B 0.9300
O2 H2 0.8200

loop_
_geom_hbond_atom_site_label_D
_geom_hbond_atom_site_label_H
_geom_hbond_atom_site_label_A
_geom_hbond_site_symmetry_A
_geom_hbond_distance_DH
_geom_hbond_distance_HA
_geom_hbond_distance_DA
_geom_hbond_angle_DHA
_geom_hbond_publ_flag
O2 H2 O1 . 0.82 1.83 2.5467(18) 145 y
C7 H7 O3 2_645 0.93 2.59 3.440(2) 153 y
C10 H10 O2 2_655 0.93 2.50 3.392(2) 160 y

loop_
_geom_torsion_atom_site_label_1
_geom_torsion_atom_site_label_2
_geom_torsion_atom_site_label_3
_geom_torsion_atom_site_label_4
_geom_torsion
O1 C2 C3 C4 175.22(16)
C1 C2 C3 C4 -4.4(2)
O1 C2 C3 C8 -3.5(2)
C1 C2 C3 C8 176.94(16)
C8 C3 C4 C5 -1.1(3)
C2 C3 C4 C5 -179.82(17)
C3 C4 C5 C6 -0.1(3)
C4 C5 C6 C7 1.3(3)
C4 C5 C6 O3 176.86(15)
C5 C6 C7 C8 -1.2(3)
O3 C6 C7 C8 -176.60(15)
C6 C7 C8 O2 179.42(16)
C6 C7 C8 C3 0.0(3)
C4 C3 C8 O2 -178.28(16)
C2 C3 C8 O2 0.5(3)
C4 C3 C8 C7 1.1(2)
C2 C3 C8 C7 179.89(15)
O4 C9 C10 C11 2.9(3)
O3 C9 C10 C11 -177.46(18)
O4 C9 O3 C6 -1.2(3)
C10 C9 O3 C6 179.16(14)
C7 C6 O3 C9 -56.9(2)
C5 C6 O3 C9 127.46(17)

loop_
_cod_related_entry_id
_cod_related_entry_database
_cod_related_entry_code
1 ChemSpider 21120587
